data_7102267
loop_
_publ_author_name
'Dechambenoit, Pierre'
'Ferlay, Sylvie'
'Hosseini, Mir Wais'
'Kyritsakas, Nathalie'

_publ_section_title
;
 Molecular tectonics: polymorphism and enhancement of network
 dimensionality by a combination of primary and secondary hydrogen bond
 sites.
;
_journal_issue 44
_journal_name_full 'Chemical communications (Cambridge, England)'
_journal_page_first 4626
_journal_page_last 4628
_journal_paper_doi 10.1039/b708997j
_journal_year 2007
_chemical_formula_moiety 'C14 H20 N4 O2, 2(H2 O), 2(Cl)'
_chemical_formula_sum 'C14 H24 Cl2 N4 O4'
_chemical_formula_weight 383.27
_chemical_name_systematic
;

?

;
_space_group_IT_number 14
_symmetry_cell_setting monoclinic
_symmetry_space_group_name_Hall '-P 2yn'
_symmetry_space_group_name_H-M 'P 1 21/n 1'
_atom_sites_solution_hydrogens geom
_atom_sites_solution_primary direct
_atom_sites_solution_secondary difmap
_audit_creation_method SHELXL-97
_cell_angle_alpha 90.00
_cell_angle_beta 99.515(4)
_cell_angle_gamma 90.00
_cell_formula_units_Z 2
_cell_length_a 13.0888(8)
_cell_length_b 4.5837(3)
_cell_length_c 15.0058(10)
_cell_measurement_reflns_used 1554
_cell_measurement_temperature 173(2)
_cell_measurement_theta_max 23.91
_cell_measurement_theta_min 2.26
_cell_volume 887.89(10)
_computing_cell_refinement 'Bruker SMART'
_computing_data_collection 'Bruker SMART'
_computing_data_reduction 'Bruker SAINT'
_computing_molecular_graphics 'Bruker SHELXTL'
_computing_publication_material 'Bruker SHELXTL'
_computing_structure_refinement 'SHELXL-97 (Sheldrick, 1997)'
_computing_structure_solution 'SHELXS-97 (Sheldrick, 1990)'
_diffrn_ambient_temperature 173(2)
_diffrn_measured_fraction_theta_full 0.995
_diffrn_measured_fraction_theta_max 0.995
_diffrn_measurement_device_type 'CCD area detector'
_diffrn_measurement_method 'phi and omega scans'
_diffrn_radiation_monochromator graphite
_diffrn_radiation_source 'fine-focus sealed tube'
_diffrn_radiation_type MoK\a
_diffrn_radiation_wavelength 0.71073
_diffrn_reflns_av_R_equivalents 0.0400
_diffrn_reflns_av_sigmaI/netI 0.0443
_diffrn_reflns_limit_h_max 17
_diffrn_reflns_limit_h_min -16
_diffrn_reflns_limit_k_max 5
_diffrn_reflns_limit_k_min -5
_diffrn_reflns_limit_l_max 18
_diffrn_reflns_limit_l_min -19
_diffrn_reflns_number 7711
_diffrn_reflns_theta_full 27.62
_diffrn_reflns_theta_max 27.62
_diffrn_reflns_theta_min 2.75
_exptl_absorpt_coefficient_mu 0.392
_exptl_absorpt_correction_T_max 0.9845
_exptl_absorpt_correction_T_min 0.9222
_exptl_absorpt_correction_type multi-scan
_exptl_absorpt_process_details sadabs
_exptl_crystal_colour colorless
_exptl_crystal_density_diffrn 1.434
_exptl_crystal_density_meas ?
_exptl_crystal_density_method 'not measured'
_exptl_crystal_description prism
_exptl_crystal_F_000 404
_exptl_crystal_size_max 0.21
_exptl_crystal_size_mid 0.08
_exptl_crystal_size_min 0.04
_refine_diff_density_max 0.262
_refine_diff_density_min -0.303
_refine_diff_density_rms 0.056
_refine_ls_extinction_method none
_refine_ls_goodness_of_fit_ref 1.026
_refine_ls_hydrogen_treatment mixed
_refine_ls_matrix_type full
_refine_ls_number_parameters 118
_refine_ls_number_reflns 2038
_refine_ls_number_restraints 2
_refine_ls_restrained_S_all 1.028
_refine_ls_R_factor_all 0.0541
_refine_ls_R_factor_gt 0.0344
_refine_ls_shift/su_max 0.005
_refine_ls_shift/su_mean 0.001
_refine_ls_structure_factor_coef Fsqd
_refine_ls_weighting_details 'calc w=1/[\s^2^(Fo^2^)+(0.0397P)^2^+0.1384P] where P=(Fo^2^+2Fc^2^)/3'
_refine_ls_weighting_scheme calc
_refine_ls_wR_factor_gt 0.0813
_refine_ls_wR_factor_ref 0.0879
_reflns_number_gt 1471
_reflns_number_total 2038
_reflns_threshold_expression >2sigma(I)
_cod_data_source_file b708997j.txt
_cod_data_source_block e905a
_cod_depositor_comments
;
The following automatic conversions were performed:
'_symmetry_cell_setting' value 'Monoclinic' changed to 'monoclinic'
according to '/home/saulius/struct/CIF-dictionaries/cif_core.dic'
dictionary named 'cif_core.dic' version 2.4.1 from 2010-06-29.

Automatic conversion script
Id: cif_fix_enum 1527 2010-12-29 10:47:43Z saulius 

The following automatic conversions were performed:

'_exptl_crystal_density_meas' value 'none' was changed to '?' - the
value is perceived as not measured.

Automatic conversion script
Id: cif_fix_values 3008 2015-01-20 13:52:24Z robertas 
;
_cod_original_sg_symbol_H-M P2(1)/n
_cod_database_code 7102267

loop_
_symmetry_equiv_pos_as_xyz
'x, y, z'
'-x+1/2, y+1/2, -z+1/2'
'-x, -y, -z'
'x-1/2, -y-1/2, z-1/2'

loop_
_atom_site_label
_atom_site_type_symbol
_atom_site_fract_x
_atom_site_fract_y
_atom_site_fract_z
_atom_site_U_iso_or_equiv
_atom_site_adp_type
_atom_site_occupancy
_atom_site_symmetry_multiplicity
_atom_site_calc_flag
_atom_site_refinement_flags
Cl1 Cl 0.48214(3) 0.49404(10) 0.77688(3) 0.02906(14) Uani 1 1 d .
N1 N 0.24730(10) 0.9060(3) 1.04536(10) 0.0198(3) Uani 1 1 d .
H1A H 0.2382 0.8434 1.0989 0.024 Uiso 1 1 calc R
N2 N 0.18639(11) 0.9369(3) 0.89318(10) 0.0213(3) Uani 1 1 d .
H2 H 0.1347 0.9077 0.8486 0.026 Uiso 1 1 calc R
C1 C 0.17655(12) 0.8450(3) 0.97454(11) 0.0183(4) Uani 1 1 d .
C5 C 0.08497(12) 0.6691(3) 0.98742(11) 0.0170(3) Uani 1 1 d .
C2 C 0.34096(13) 1.0751(4) 1.03780(12) 0.0218(4) Uani 1 1 d .
H2A H 0.3983 1.0171 1.0862 0.026 Uiso 1 1 calc R
H2B H 0.3275 1.2859 1.0444 0.026 Uiso 1 1 calc R
C4 C 0.27897(13) 1.0848(4) 0.87332(12) 0.0228(4) Uani 1 1 d .
H4A H 0.2670 1.2982 0.8705 0.027 Uiso 1 1 calc R
H4B H 0.2938 1.0198 0.8139 0.027 Uiso 1 1 calc R
C6 C 0.05016(13) 0.6703(4) 1.07013(11) 0.0200(4) Uani 1 1 d .
H6 H 0.0846 0.7872 1.1181 0.024 Uiso 1 1 calc R
C7 C 0.03408(12) 0.4969(3) 0.91673(11) 0.0190(3) Uani 1 1 d .
H7 H 0.0573 0.4948 0.8600 0.023 Uiso 1 1 calc R
C3 C 0.37059(13) 1.0162(3) 0.94606(12) 0.0199(4) Uani 1 1 d .
H3 H 0.4316 1.1383 0.9376 0.024 Uiso 1 1 calc R
O1 O 0.39675(9) 0.7154(2) 0.94580(9) 0.0258(3) Uani 1 1 d .
H1 H 0.4245 0.6787 0.9004 0.039 Uiso 1 1 calc R
O2 O 0.28659(11) 0.6355(3) 0.21619(9) 0.0292(3) Uani 1 1 d D
H2C H 0.2595(18) 0.479(4) 0.2296(16) 0.052(8) Uiso 1 1 d D
H2D H 0.3534(13) 0.606(6) 0.2174(17) 0.068(8) Uiso 1 1 d D

loop_
_atom_site_aniso_label
_atom_site_aniso_U_11
_atom_site_aniso_U_22
_atom_site_aniso_U_33
_atom_site_aniso_U_23
_atom_site_aniso_U_13
_atom_site_aniso_U_12
Cl1 0.0247(2) 0.0416(3) 0.0202(2) -0.00300(19) 0.00183(17) 0.00118(19)
N1 0.0178(7) 0.0249(7) 0.0177(7) -0.0008(6) 0.0056(6) -0.0046(6)
N2 0.0182(8) 0.0255(8) 0.0196(8) 0.0029(6) 0.0012(6) -0.0041(6)
C1 0.0164(8) 0.0176(8) 0.0212(9) -0.0008(6) 0.0037(7) 0.0027(6)
C5 0.0136(8) 0.0188(8) 0.0186(9) 0.0020(6) 0.0029(7) 0.0011(6)
C2 0.0174(9) 0.0237(9) 0.0240(10) -0.0026(7) 0.0026(7) -0.0055(7)
C4 0.0201(9) 0.0245(9) 0.0244(10) 0.0042(7) 0.0059(7) -0.0058(7)
C6 0.0174(8) 0.0225(9) 0.0193(9) -0.0027(7) 0.0013(7) -0.0006(7)
C7 0.0179(8) 0.0225(8) 0.0174(8) 0.0004(7) 0.0050(7) 0.0001(7)
C3 0.0171(8) 0.0185(8) 0.0250(9) 0.0006(7) 0.0059(7) -0.0013(7)
O1 0.0274(7) 0.0205(6) 0.0319(7) -0.0004(5) 0.0123(6) 0.0014(5)
O2 0.0254(8) 0.0320(8) 0.0305(8) 0.0054(6) 0.0050(6) 0.0025(6)

loop_
_atom_type_symbol
_atom_type_description
_atom_type_scat_dispersion_real
_atom_type_scat_dispersion_imag
_atom_type_scat_source
C C 0.0033 0.0016 'International Tables Vol C Tables 4.2.6.8 and 6.1.1.4'
H H 0.0000 0.0000 'International Tables Vol C Tables 4.2.6.8 and 6.1.1.4'
N N 0.0061 0.0033 'International Tables Vol C Tables 4.2.6.8 and 6.1.1.4'
O O 0.0106 0.0060 'International Tables Vol C Tables 4.2.6.8 and 6.1.1.4'
Cl Cl 0.1484 0.1585 'International Tables Vol C Tables 4.2.6.8 and 6.1.1.4'

loop_
_geom_angle_atom_site_label_1
_geom_angle_atom_site_label_2
_geom_angle_atom_site_label_3
_geom_angle
_geom_angle_site_symmetry_1
C1 N1 C2 122.19(14) .
C1 N1 H1A 118.9 .
C2 N1 H1A 118.9 .
C1 N2 C4 123.26(14) .
C1 N2 H2 118.4 .
C4 N2 H2 118.4 .
N2 C1 N1 121.04(15) .
N2 C1 C5 119.95(15) .
N1 C1 C5 119.01(15) .
C6 C5 C7 119.56(15) .
C6 C5 C1 120.33(15) .
C7 C5 C1 120.09(15) .
N1 C2 C3 108.54(13) .
N1 C2 H2A 110.0 .
C3 C2 H2A 110.0 .
N1 C2 H2B 110.0 .
C3 C2 H2B 110.0 .
H2A C2 H2B 108.4 .
N2 C4 C3 109.92(13) .
N2 C4 H4A 109.7 .
C3 C4 H4A 109.7 .
N2 C4 H4B 109.7 .
C3 C4 H4B 109.7 .
H4A C4 H4B 108.2 .
C7 C6 C5 120.75(15) 3_567
C7 C6 H6 119.6 3_567
C5 C6 H6 119.6 .
C6 C7 C5 119.69(15) 3_567
C6 C7 H7 120.2 3_567
C5 C7 H7 120.2 .
O1 C3 C2 105.87(13) .
O1 C3 C4 111.23(14) .
C2 C3 C4 109.06(14) .
O1 C3 H3 110.2 .
C2 C3 H3 110.2 .
C4 C3 H3 110.2 .
C3 O1 H1 109.5 .
H2C O2 H2D 109(2) .

loop_
_geom_bond_atom_site_label_1
_geom_bond_atom_site_label_2
_geom_bond_distance
_geom_bond_site_symmetry_2
N1 C1 1.319(2) .
N1 C2 1.471(2) .
N1 H1A 0.8800 .
N2 C1 1.318(2) .
N2 C4 1.462(2) .
N2 H2 0.8800 .
C1 C5 1.483(2) .
C5 C6 1.391(2) .
C5 C7 1.399(2) .
C2 C3 1.515(2) .
C2 H2A 0.9900 .
C2 H2B 0.9900 .
C4 C3 1.515(2) .
C4 H4A 0.9900 .
C4 H4B 0.9900 .
C6 C7 1.383(2) 3_567
C6 H6 0.9500 .
C7 C6 1.383(2) 3_567
C7 H7 0.9500 .
C3 O1 1.4207(19) .
C3 H3 1.0000 .
O1 H1 0.8400 .
O2 H2C 0.838(16) .
O2 H2D 0.882(16) .
